data_2020849
loop_
_publ_author_name
'DeStefano, Matthew R.'
'Geiger, David K.'

_publ_section_title
;
 A luminescent bis(pyridyl)-substituted benzimidazole platinum(II) complex
 exhibiting an intermolecular anagostic interaction
;
_journal_coeditor_code UK3137
_journal_issue 9
_journal_name_full 'Acta Crystallographica Section C'
_journal_page_first
;
;
_journal_paper_doi 10.1107/S2053229617011573
_journal_volume 73
_journal_year 2017
_chemical_formula_iupac '[Pt Cl2 (C20 H18 N4)]'
_chemical_formula_moiety 'C20 H18 Cl2 N4 Pt'
_chemical_formula_sum 'C20 H18 Cl2 N4 Pt'
_chemical_formula_weight 580.37
_chemical_name_systematic
Dichlorido{5,6-dimethyl-2-(pyridin-2-yl)-1-(pyridin-2-ylmethyl)-1<i>H</i>-benzimidazole-\k^2^<i>N</i>^2^,<i>N</i>^3^}platinum(II)
_space_group_crystal_system monoclinic
_space_group_IT_number 14
_space_group_name_Hall '-P 2ybc'
_space_group_name_H-M_alt 'P 1 21/c 1'
_symmetry_space_group_name_Hall '-P 2ybc'
_symmetry_space_group_name_H-M 'P 1 21/c 1'
_atom_sites_solution_hydrogens geom
_atom_sites_solution_primary direct
_atom_sites_solution_secondary difmap
_cell_angle_alpha 90
_cell_angle_beta 100.376(5)
_cell_angle_gamma 90
_cell_formula_units_Z 4
_cell_length_a 10.6134(14)
_cell_length_b 15.7166(16)
_cell_length_c 11.8754(17)
_cell_measurement_reflns_used 4378
_cell_measurement_temperature 200.(2)
_cell_measurement_theta_max 25.7137
_cell_measurement_theta_min 2.3387
_cell_volume 1948.5(4)
_computing_cell_refinement
;
SAINT (Bruker, 2013)
;
_computing_data_collection
;
APEX2 (Bruker, 2013)
;
_computing_data_reduction
;
SAINT (Bruker, 2013)
;
_computing_molecular_graphics
;
PLATON (Spek, 2009) and Mercury (Macrae <i>et al.</i>, 2006)
;
_computing_publication_material
;
publCIF (Westrip, 2010)
;
_computing_structure_refinement
;
SHELXL2014 (Sheldrick, 2015b)
;
_computing_structure_solution
;
SHELXT (Sheldrick, 2015a)
;
_diffrn_ambient_temperature 200.(2)
_diffrn_detector_area_resol_mean 8.3330
_diffrn_measured_fraction_theta_full 0.990
_diffrn_measured_fraction_theta_max 0.990
_diffrn_measurement_device_type 'Bruker SMART X2S benchtop'
_diffrn_measurement_method '\w scans'
_diffrn_radiation_monochromator 'doubly curved silicon crystal'
_diffrn_radiation_type 'Mo Ka'
_diffrn_radiation_wavelength 0.71073
_diffrn_reflns_av_R_equivalents 0.0588
_diffrn_reflns_limit_h_max 7
_diffrn_reflns_limit_h_min -13
_diffrn_reflns_limit_k_max 19
_diffrn_reflns_limit_k_min -18
_diffrn_reflns_limit_l_max 15
_diffrn_reflns_limit_l_min -15
_diffrn_reflns_number 17697
_diffrn_reflns_theta_full 27.10
_diffrn_reflns_theta_max 27.10
_diffrn_reflns_theta_min 2.34
_exptl_absorpt_coefficient_mu 7.488
_exptl_absorpt_correction_T_max 0.52
_exptl_absorpt_correction_T_min 0.38
_exptl_absorpt_correction_type multi-scan
_exptl_absorpt_process_details
;
(SADABS; Bruker, 2013)
;
_exptl_crystal_colour 'clear orange'
_exptl_crystal_density_diffrn 1.978
_exptl_crystal_density_method 'not measured'
_exptl_crystal_description parallelepiped
_exptl_crystal_F_000 1112
_exptl_crystal_size_max 0.300
_exptl_crystal_size_mid 0.300
_exptl_crystal_size_min 0.100
_refine_diff_density_max 2.301
_refine_diff_density_min -0.890
_refine_ls_extinction_method none
_refine_ls_goodness_of_fit_ref 1.048
_refine_ls_hydrogen_treatment constr
_refine_ls_matrix_type full
_refine_ls_number_parameters 246
_refine_ls_number_reflns 4257
_refine_ls_number_restraints 0
_refine_ls_restrained_S_all 1.048
_refine_ls_R_factor_all 0.0506
_refine_ls_R_factor_gt 0.0331
_refine_ls_shift/su_max 0.001
_refine_ls_shift/su_mean 0.000
_refine_ls_structure_factor_coef Fsqd
_refine_ls_weighting_details 'w=1/[\s^2^(Fo^2^)+(0.0239P)^2^] where P=(Fo^2^+2Fc^2^)/3'
_refine_ls_weighting_scheme calc
_refine_ls_wR_factor_gt 0.0641
_refine_ls_wR_factor_ref 0.0691
_reflns_number_gt 3302
_reflns_number_total 4257
_reflns_threshold_expression 'I > 2\s(I)'
_cod_data_source_file uk3137sup1.cif
_cod_data_source_block I
_cod_database_code 2020849

loop_
_space_group_symop_operation_xyz
'x, y, z'
'-x, y+1/2, -z+1/2'
'-x, -y, -z'
'x, -y-1/2, z-1/2'

loop_
_atom_site_type_symbol
_atom_site_label
_atom_site_fract_x
_atom_site_fract_y
_atom_site_fract_z
_atom_site_U_iso_or_equiv
_atom_site_adp_type
_atom_site_calc_flag
_atom_site_occupancy
_atom_site_disorder_assembly
_atom_site_disorder_group
Pt Pt1 0.68067(2) 0.59249(2) 0.61444(2) 0.02459(8) Uani d 1 A 1
Cl Cl1 0.77201(12) 0.52216(9) 0.77871(13) 0.0402(4) Uani d 1 A 1
Cl Cl2 0.88400(13) 0.62712(11) 0.58952(15) 0.0500(4) Uani d 1 A 1
N N1 0.4961(4) 0.5684(2) 0.6216(4) 0.0246(10) Uani d 1 A 1
N N2 0.2894(4) 0.5832(2) 0.5472(4) 0.0258(10) Uani d 1 A 1
N N3 0.5929(4) 0.6543(2) 0.4708(4) 0.0262(10) Uani d 1 A 1
N N4 0.2100(5) 0.7468(3) 0.5602(4) 0.0424(13) Uani d 1 A 1
C C1 0.4263(4) 0.5256(3) 0.6944(5) 0.0243(11) Uani d 1 A 1
C C2 0.2964(5) 0.5357(3) 0.6464(5) 0.0273(12) Uani d 1 A 1
C C3 0.2013(5) 0.5002(3) 0.6993(5) 0.0326(13) Uani d 1 A 1
H H3 0.1133 0.5088 0.6684 0.039 Uiso calc 1 A 1
C C4 0.2376(6) 0.4525(3) 0.7971(5) 0.0373(14) Uani d 1 A 1
C C5 0.3714(5) 0.4417(3) 0.8451(5) 0.0341(13) Uani d 1 A 1
C C6 0.4666(5) 0.4793(3) 0.7922(5) 0.0323(13) Uani d 1 A 1
H H6 0.555 0.4728 0.8231 0.039 Uiso calc 1 A 1
C C7 0.4107(4) 0.6021(3) 0.5360(4) 0.0226(11) Uani d 1 A 1
C C8 0.4618(5) 0.6507(3) 0.4494(5) 0.0259(12) Uani d 1 A 1
C C9 0.3925(5) 0.6914(3) 0.3537(5) 0.0344(14) Uani d 1 A 1
H H9 0.3017 0.6871 0.3369 0.041 Uiso calc 1 A 1
C C10 0.4565(6) 0.7375(3) 0.2843(5) 0.0411(15) Uani d 1 A 1
H H10 0.4101 0.7671 0.2201 0.049 Uiso calc 1 A 1
C C11 0.5889(6) 0.7412(3) 0.3076(5) 0.0400(15) Uani d 1 A 1
H H11 0.6342 0.7731 0.26 0.048 Uiso calc 1 A 1
C C12 0.6536(5) 0.6980(3) 0.4007(5) 0.0330(13) Uani d 1 A 1
H H12 0.7446 0.6992 0.4155 0.04 Uiso calc 1 A 1
C C13 0.1693(5) 0.6084(3) 0.4725(5) 0.0316(13) Uani d 1 A 1
H H13A 0.0972 0.5778 0.4967 0.038 Uiso calc 1 A 1
H H13B 0.1727 0.591 0.393 0.038 Uiso calc 1 A 1
C C14 0.1443(5) 0.7031(3) 0.4747(5) 0.0294(13) Uani d 1 A 1
C C15 0.0569(6) 0.7390(4) 0.3881(6) 0.0488(17) Uani d 1 A 1
H H15 0.0117 0.7052 0.3278 0.059 Uiso calc 1 A 1
C C16 0.0367(7) 0.8262(4) 0.3915(7) 0.065(2) Uani d 1 A 1
H H16 -0.0214 0.8536 0.3324 0.078 Uiso calc 1 A 1
C C17 0.1012(7) 0.8714(4) 0.4803(7) 0.060(2) Uani d 1 A 1
H H17 0.0873 0.9309 0.4858 0.072 Uiso calc 1 A 1
C C18 0.1865(7) 0.8303(4) 0.5617(6) 0.059(2) Uani d 1 A 1
H H18 0.232 0.863 0.6232 0.071 Uiso calc 1 A 1
C C41 0.1378(6) 0.4107(4) 0.8548(6) 0.0523(18) Uani d 1 A 1
H H41A 0.0524 0.4298 0.8181 0.078 Uiso calc 1 A 1
H H41B 0.1528 0.4265 0.936 0.078 Uiso calc 1 A 1
H H41C 0.1436 0.3488 0.8478 0.078 Uiso calc 1 A 1
C C51 0.4093(7) 0.3882(4) 0.9496(6) 0.0550(19) Uani d 1 A 1
H H51A 0.5027 0.3896 0.9732 0.083 Uiso calc 1 A 1
H H51B 0.3813 0.3295 0.9326 0.083 Uiso calc 1 A 1
H H51C 0.369 0.4105 1.0115 0.083 Uiso calc 1 A 1

loop_
_atom_site_aniso_label
_atom_site_aniso_U_11
_atom_site_aniso_U_22
_atom_site_aniso_U_33
_atom_site_aniso_U_12
_atom_site_aniso_U_13
_atom_site_aniso_U_23
Pt1 0.02383(11) 0.02320(13) 0.02634(13) 0.00094(8) 0.00340(8) -0.00134(10)
Cl1 0.0326(7) 0.0456(9) 0.0396(9) -0.0005(6) -0.0012(6) 0.0088(7)
Cl2 0.0287(7) 0.0699(11) 0.0518(11) -0.0063(7) 0.0082(7) 0.0102(9)
N1 0.024(2) 0.021(2) 0.026(3) 0.0047(17) -0.0011(18) -0.0039(19)
N2 0.024(2) 0.021(2) 0.032(3) 0.0038(17) 0.0053(18) -0.002(2)
N3 0.033(2) 0.019(2) 0.026(3) 0.0031(18) 0.0048(19) -0.001(2)
N4 0.053(3) 0.025(3) 0.045(4) 0.007(2) -0.005(3) -0.008(2)
C1 0.028(3) 0.018(3) 0.029(3) 0.001(2) 0.009(2) -0.003(2)
C2 0.029(3) 0.022(3) 0.031(3) -0.001(2) 0.006(2) -0.006(2)
C3 0.033(3) 0.028(3) 0.036(4) -0.002(2) 0.006(2) -0.006(3)
C4 0.051(4) 0.026(3) 0.039(4) -0.010(3) 0.021(3) -0.007(3)
C5 0.047(4) 0.026(3) 0.032(4) -0.002(3) 0.014(3) -0.004(3)
C6 0.054(4) 0.020(3) 0.022(3) 0.000(2) 0.004(3) 0.002(2)
C7 0.026(3) 0.020(3) 0.022(3) 0.002(2) 0.005(2) -0.006(2)
C8 0.031(3) 0.023(3) 0.024(3) 0.006(2) 0.005(2) -0.003(2)
C9 0.032(3) 0.037(3) 0.032(4) 0.003(2) 0.001(2) 0.005(3)
C10 0.052(4) 0.038(3) 0.032(4) 0.008(3) 0.002(3) 0.009(3)
C11 0.068(4) 0.026(3) 0.030(4) -0.004(3) 0.017(3) 0.008(3)
C12 0.042(3) 0.029(3) 0.029(3) -0.005(2) 0.009(3) -0.001(3)
C13 0.020(3) 0.031(3) 0.040(4) 0.005(2) -0.004(2) -0.002(3)
C14 0.026(3) 0.032(3) 0.030(3) 0.006(2) 0.005(2) -0.001(3)
C15 0.051(4) 0.050(4) 0.040(4) 0.013(3) -0.006(3) -0.002(3)
C16 0.083(5) 0.058(5) 0.051(5) 0.039(4) 0.005(4) 0.026(4)
C17 0.080(5) 0.042(4) 0.063(6) 0.023(4) 0.029(4) 0.005(4)
C18 0.077(5) 0.037(4) 0.058(5) 0.011(3) -0.003(4) -0.014(4)
C41 0.056(4) 0.051(4) 0.056(5) -0.013(3) 0.026(4) 0.001(4)
C51 0.072(5) 0.052(4) 0.043(5) -0.014(3) 0.017(4) 0.011(3)

loop_
_atom_type_symbol
_atom_type_description
_atom_type_scat_dispersion_real
_atom_type_scat_dispersion_imag
_atom_type_scat_source
C C 0.0033 0.0016 'International Tables Vol C Tables 4.2.6.8 and 6.1.1.4'
H H 0.0000 0.0000 'International Tables Vol C Tables 4.2.6.8 and 6.1.1.4'
Cl Cl 0.1484 0.1585 'International Tables Vol C Tables 4.2.6.8 and 6.1.1.4'
N N 0.0061 0.0033 'International Tables Vol C Tables 4.2.6.8 and 6.1.1.4'
Pt Pt -1.7033 8.3905 'International Tables Vol C Tables 4.2.6.8 and 6.1.1.4'

loop_
_geom_angle_atom_site_label_1
_geom_angle_atom_site_label_2
_geom_angle_atom_site_label_3
_geom_angle
_geom_angle_publ_flag
N1 Pt1 N3 79.81(17) y
N1 Pt1 Cl2 174.27(13) y
N3 Pt1 Cl2 94.46(12) y
N1 Pt1 Cl1 97.97(13) y
N3 Pt1 Cl1 177.73(12) y
Cl2 Pt1 Cl1 87.76(5) y
C7 N1 C1 107.2(4) ?
C7 N1 Pt1 115.0(3) ?
C1 N1 Pt1 137.7(3) ?
C7 N2 C2 107.2(4) ?
C7 N2 C13 128.2(5) ?
C2 N2 C13 124.6(4) ?
C12 N3 C8 119.7(5) ?
C12 N3 Pt1 124.7(4) ?
C8 N3 Pt1 115.6(3) ?
C14 N4 C18 116.6(5) ?
C6 C1 C2 122.5(5) ?
C6 C1 N1 131.0(5) ?
C2 C1 N1 106.5(4) ?
N2 C2 C3 131.6(5) ?
N2 C2 C1 107.8(4) ?
C3 C2 C1 120.6(5) ?
C4 C3 C2 118.8(5) ?
C4 C3 H3 120.6 ?
C2 C3 H3 120.6 ?
C3 C4 C5 120.2(5) ?
C3 C4 C41 120.4(6) ?
C5 C4 C41 119.4(6) ?
C6 C5 C4 120.5(5) ?
C6 C5 C51 119.9(5) ?
C4 C5 C51 119.6(5) ?
C1 C6 C5 117.4(5) ?
C1 C6 H6 121.3 ?
C5 C6 H6 121.3 ?
N1 C7 N2 111.3(4) ?
N1 C7 C8 117.0(4) ?
N2 C7 C8 131.7(5) ?
N3 C8 C9 120.1(5) ?
N3 C8 C7 112.6(4) ?
C9 C8 C7 127.3(5) ?
C10 C9 C8 119.3(5) ?
C10 C9 H9 120.4 ?
C8 C9 H9 120.4 ?
C9 C10 C11 119.9(5) ?
C9 C10 H10 120.1 ?
C11 C10 H10 120.1 ?
C12 C11 C10 119.0(5) ?
C12 C11 H11 120.5 ?
C10 C11 H11 120.5 ?
N3 C12 C11 122.0(5) ?
N3 C12 H12 119.0 ?
C11 C12 H12 119.0 ?
N2 C13 C14 113.0(4) ?
N2 C13 H13A 109.0 ?
C14 C13 H13A 109.0 ?
N2 C13 H13B 109.0 ?
C14 C13 H13B 109.0 ?
H13A C13 H13B 107.8 ?
N4 C14 C15 123.7(5) ?
N4 C14 C13 117.1(5) ?
C15 C14 C13 119.2(5) ?
C14 C15 C16 118.0(6) ?
C14 C15 H15 121.0 ?
C16 C15 H15 121.0 ?
C17 C16 C15 118.9(6) ?
C17 C16 H16 120.6 ?
C15 C16 H16 120.6 ?
C16 C17 C18 118.9(6) ?
C16 C17 H17 120.6 ?
C18 C17 H17 120.6 ?
N4 C18 C17 123.9(6) ?
N4 C18 H18 118.1 ?
C17 C18 H18 118.1 ?
C4 C41 H41A 109.5 ?
C4 C41 H41B 109.5 ?
H41A C41 H41B 109.5 ?
C4 C41 H41C 109.5 ?
H41A C41 H41C 109.5 ?
H41B C41 H41C 109.5 ?
C5 C51 H51A 109.5 ?
C5 C51 H51B 109.5 ?
H51A C51 H51B 109.5 ?
C5 C51 H51C 109.5 ?
H51A C51 H51C 109.5 ?
H51B C51 H51C 109.5 ?

loop_
_geom_bond_atom_site_label_1
_geom_bond_atom_site_label_2
_geom_bond_distance
_geom_bond_publ_flag
Pt1 N1 2.012(4) y
Pt1 N3 2.037(4) y
Pt1 Cl2 2.2959(14) y
Pt1 Cl1 2.2992(14) y
N1 C7 1.343(6) ?
N1 C1 1.406(6) ?
N2 C7 1.352(6) ?
N2 C2 1.385(7) ?
N2 C13 1.470(6) ?
N3 C12 1.332(7) ?
N3 C8 1.370(6) ?
N4 C14 1.317(7) ?
N4 C18 1.337(7) ?
C1 C6 1.372(7) ?
C1 C2 1.403(6) ?
C2 C3 1.398(7) ?
C3 C4 1.378(8) ?
C3 H3 0.95 ?
C4 C5 1.441(8) ?
C4 C41 1.512(8) ?
C5 C6 1.412(7) ?
C5 C51 1.493(8) ?
C6 H6 0.95 ?
C7 C8 1.461(7) ?
C8 C9 1.393(7) ?
C9 C10 1.368(8) ?
C9 H9 0.95 ?
C10 C11 1.384(8) ?
C10 H10 0.95 ?
C11 C12 1.372(7) ?
C11 H11 0.95 ?
C12 H12 0.95 ?
C13 C14 1.513(6) ?
C13 H13A 0.99 ?
C13 H13B 0.99 ?
C14 C15 1.375(7) ?
C15 C16 1.389(8) ?
C15 H15 0.95 ?
C16 C17 1.351(9) ?
C16 H16 0.95 ?
C17 C18 1.363(9) ?
C17 H17 0.95 ?
C18 H18 0.95 ?
C41 H41A 0.98 ?
C41 H41B 0.98 ?
C41 H41C 0.98 ?
C51 H51A 0.98 ?
C51 H51B 0.98 ?
C51 H51C 0.98 ?

loop_
_geom_hbond_atom_site_label_D
_geom_hbond_atom_site_label_H
_geom_hbond_atom_site_label_A
_geom_hbond_site_symmetry_A
_geom_hbond_distance_DH
_geom_hbond_distance_HA
_geom_hbond_distance_DA
_geom_hbond_angle_DHA
_geom_hbond_publ_flag
C12 H12 Cl2 . 0.95 2.58 3.205(6) 123.9 y
C10 H10 N4 4_575 0.95 2.59 3.388(8) 141.7 y
C18 H18 Cl1 2_656 0.95 2.76 3.546(7) 140.2 y
C11 H11 Pt1 4_575 0.95 2.83 3.722(6) 157.2 y
C11 H11 <i>Cg</i> 4_575 0.95 3.21 3.885(6) 129.9 y
C13 H13A Cl2 1_455 0.99 2.80 3.564(6) 134.6 ?
C13 H13B Cl1 3_666 0.99 2.84 3.764(6) 154.7 ?

loop_
_geom_torsion_atom_site_label_1
_geom_torsion_atom_site_label_2
_geom_torsion_atom_site_label_3
_geom_torsion_atom_site_label_4
_geom_torsion
C7 N1 C1 C6 178.4(5)
Pt1 N1 C1 C6 -2.8(9)
C7 N1 C1 C2 0.4(5)
Pt1 N1 C1 C2 179.2(4)
C7 N2 C2 C3 179.4(5)
C13 N2 C2 C3 0.6(8)
C7 N2 C2 C1 -0.5(5)
C13 N2 C2 C1 -179.3(4)
C6 C1 C2 N2 -178.2(4)
N1 C1 C2 N2 0.1(5)
C6 C1 C2 C3 1.9(8)
N1 C1 C2 C3 -179.9(4)
N2 C2 C3 C4 177.6(5)
C1 C2 C3 C4 -2.4(8)
C2 C3 C4 C5 1.7(8)
C2 C3 C4 C41 -178.1(5)
C3 C4 C5 C6 -0.5(8)
C41 C4 C5 C6 179.3(5)
C3 C4 C5 C51 -178.6(5)
C41 C4 C5 C51 1.2(8)
C2 C1 C6 C5 -0.6(7)
N1 C1 C6 C5 -178.4(5)
C4 C5 C6 C1 -0.1(8)
C51 C5 C6 C1 178.0(5)
C1 N1 C7 N2 -0.7(5)
Pt1 N1 C7 N2 -179.8(3)
C1 N1 C7 C8 179.5(4)
Pt1 N1 C7 C8 0.4(5)
C2 N2 C7 N1 0.8(5)
C13 N2 C7 N1 179.5(4)
C2 N2 C7 C8 -179.5(5)
C13 N2 C7 C8 -0.7(8)
C12 N3 C8 C9 1.0(7)
Pt1 N3 C8 C9 179.6(4)
C12 N3 C8 C7 -178.6(4)
Pt1 N3 C8 C7 0.0(5)
N1 C7 C8 N3 -0.2(6)
N2 C7 C8 N3 -180.0(5)
N1 C7 C8 C9 -179.8(5)
N2 C7 C8 C9 0.5(9)
N3 C8 C9 C10 -2.6(8)
C7 C8 C9 C10 177.0(5)
C8 C9 C10 C11 2.0(9)
C9 C10 C11 C12 0.1(9)
C8 N3 C12 C11 1.2(8)
Pt1 N3 C12 C11 -177.3(4)
C10 C11 C12 N3 -1.7(8)
C7 N2 C13 C14 -67.0(7)
C2 N2 C13 C14 111.5(5)
C18 N4 C14 C15 1.2(9)
C18 N4 C14 C13 -179.6(6)
N2 C13 C14 N4 -16.9(7)
N2 C13 C14 C15 162.4(5)
N4 C14 C15 C16 -0.2(10)
C13 C14 C15 C16 -179.3(6)
C14 C15 C16 C17 -1.4(11)
C15 C16 C17 C18 1.8(11)
C14 N4 C18 C17 -0.8(11)
C16 C17 C18 N4 -0.8(12)

_cod_database_fobs_code 2020849
